data_1520917
loop_
_publ_author_name
'Caramanian, A.'
'Dupont, N.'
'Gredin, P.'
'de Kozak, A.'

_publ_section_title
;
 The crystal structure of Kx (Mgx In1-x) F3 (x=0.38): a new Magneli-bronze
 type fluoride
;
_journal_name_full 'Zeitschrift fuer Anorganische und Allgemeine Chemie'
_journal_page_first 933
_journal_page_last 938
_journal_volume 625
_journal_year 1999
_chemical_formula_sum 'F3 In0.62 K0.38 Mg0.38'
_chemical_name_systematic 'K0.38 (Mg0.38 In0.62) F3'
_space_group_IT_number 14
_symmetry_space_group_name_Hall '-P 2yab'
_symmetry_space_group_name_H-M 'P 1 21/a 1'
_cell_angle_alpha 90
_cell_angle_beta 90
_cell_angle_gamma 90
_cell_formula_units_Z 20
_cell_length_a 12.781
_cell_length_b 12.787
_cell_length_c 7.93
_cell_volume 1296.005
_citation_journal_id_ASTM ZAACAB
_cod_data_source_file Caramanian_ZAACAB_1999_898.cif
_cod_data_source_block F3In0.62K0.38Mg0.38
_cod_original_sg_symbol_Hall '-P 2ybc (z,y,-x)'
_cod_database_code 1520917

loop_
_symmetry_equiv_pos_as_xyz
x,y,z
-x+1/2,y+1/2,-z
-x,-y,-z
x-1/2,-y-1/2,z

loop_
_atom_site_label
_atom_site_type_symbol
_atom_site_fract_x
_atom_site_fract_y
_atom_site_fract_z
_atom_site_occupancy
_atom_site_U_iso_or_equiv
F2 F-1 0.2185 0.2829 0.4867 1 0.0
F10 F-1 0.9256 0.1449 0.5229 1 0.0
K1 K+1 0.1769 0.6764 0.2406 0.9 0.0
K2 K+1 0.1686 0.6702 0.7559 0.9 0.0
F9 F-1 0.3571 0.5744 0.5199 1 0.0
Mg1 Mg+2 0 0.5 0 0.5 0.0
F5 F-1 0.5099 0.8476 0.4882 1 0.0
In6 In+3 0.2086 0.9282 0.5001 0.65 0.0
F15 F-1 0.5007 0.9552 0.7513 1 0.0
K3 K+1 0.4962 0.4943 0.2518 0.1 0.0
In3 In+3 0.4283 0.7084 0.9995 0.65 0.0
Mg2 Mg+2 0 0.5 0.5 0.5 0.0
In5 In+3 0.0723 0.2084 0.5 0.65 0.0
F4 F-1 0.8478 0.4998 0.9892 1 0.0
F6 F-1 0.3395 0.0132 0.5134 1 0.0
Mg5 Mg+2 0.0723 0.2084 0.5 0.35 0.0
F3 F-1 0.4968 0.1591 0.9878 1 0.0
F8 F-1 0.9293 0.1475 0.9819 1 0.0
F12 F-1 0.7131 0.5609 0.7436 1 0.0
F1 F-1 0.2133 0.2837 0.0171 1 0.0
Mg3 Mg+2 0.4283 0.7084 0.9995 0.35 0.0
F13 F-1 0.0677 0.2145 0.2469 1 0.0
In1 In+3 0 0.5 0 0.5 0.0
F14 F-1 0.7056 0.5883 0.2607 1 0.0
Mg4 Mg+2 0.2916 0.4279 0 0.35 0.0
F7 F-1 0.3494 0.5708 0.9889 1 0.0
In2 In+3 0 0.5 0.5 0.5 0.0
F11 F-1 0.0957 0.205 0.7538 1 0.0
Mg6 Mg+2 0.2086 0.9282 0.5001 0.35 0.0
In4 In+3 0.2916 0.4279 0 0.65 0.0
